data_7221847
loop_
_publ_author_name
'Kounavi, Konstantina A.'
'Kitos, Alexandros A.'
'Moushi, Eleni E.'
'Manos, Manolis J.'
'Papatriantafyllopoulou, Constantina'
'Tasiopoulos, Anastasios J.'
'Perlepes, Spyros P.'
'Nastopoulos, Vassilios'

_publ_section_title
;
 Supramolecular features in the engineering of 3d metal complexes with
 phenyl-substituted imidazoles as ligands: the case of copper(ii)
;
_journal_issue 39
_journal_name_full CrystEngComm
_journal_page_first 7510
_journal_paper_doi 10.1039/C5CE01222H
_journal_volume 17
_journal_year 2015
_chemical_formula_moiety 'C64 H56 Cu N8 2+, 2(N O3 1-), 0.6(C H4 O)'
_chemical_formula_sum 'C64.6 H58.4 Cu N10 O6.6'
_chemical_formula_weight 1143.95
_space_group_IT_number 15
_symmetry_cell_setting monoclinic
_symmetry_space_group_name_Hall '-C 2yc'
_symmetry_space_group_name_H-M 'C 1 2/c 1'
_atom_sites_solution_hydrogens geom
_atom_sites_solution_primary direct
_atom_sites_solution_secondary difmap
_audit_creation_method SHELXL-97
_audit_update_record
;
2015-08-05 deposited with the CCDC.
2015-08-20 downloaded from the CCDC.
;
_cell_angle_alpha 90.00
_cell_angle_beta 98.941(3)
_cell_angle_gamma 90.00
_cell_formula_units_Z 4
_cell_length_a 11.1830(3)
_cell_length_b 29.7328(7)
_cell_length_c 17.7124(5)
_cell_measurement_reflns_used 7488
_cell_measurement_temperature 100(2)
_cell_measurement_theta_max 30.2770
_cell_measurement_theta_min 3.4175
_cell_volume 5817.8(3)
_computing_cell_refinement 'CrysAlis RED (Agilent Technologies, 2011)'
_computing_data_collection 'CrysAlis CCD (Agilent Technologies, 2011)'
_computing_data_reduction 'CrysAlis RED (Agilent Technologies, 2011)'
_computing_molecular_graphics
;
ORTEP-3 for Windows (Farrugia, 1997); PLATON (Spek, 1990);
MERCURY (Bruno et al. 2002)
;
_computing_publication_material 'WINGX (Farrugia, 1999)'
_computing_structure_refinement 'SHELXL-97 (Sheldrick, 1997)'
_computing_structure_solution 'SIR92 (Altomare et al., 1994)'
_diffrn_ambient_temperature 100(2)
_diffrn_detector_area_resol_mean 10.4223
_diffrn_measured_fraction_theta_full 0.992
_diffrn_measured_fraction_theta_max 0.992
_diffrn_measurement_device_type 'Agilent Technologies SuperNova with Atlas detector'
_diffrn_measurement_method '\w scans'
_diffrn_radiation_monochromator mirror
_diffrn_radiation_source 'SuperNova (Mo) X-ray Source'
_diffrn_radiation_type MoK\a
_diffrn_radiation_wavelength 0.71073
_diffrn_reflns_av_R_equivalents 0.0386
_diffrn_reflns_av_sigmaI/netI 0.0470
_diffrn_reflns_limit_h_max 14
_diffrn_reflns_limit_h_min -14
_diffrn_reflns_limit_k_max 37
_diffrn_reflns_limit_k_min -36
_diffrn_reflns_limit_l_max 22
_diffrn_reflns_limit_l_min -19
_diffrn_reflns_number 21740
_diffrn_reflns_theta_full 27.00
_diffrn_reflns_theta_max 27.00
_diffrn_reflns_theta_min 3.26
_exptl_absorpt_coefficient_mu 0.438
_exptl_absorpt_correction_T_max 1.00000
_exptl_absorpt_correction_T_min 0.60213
_exptl_absorpt_correction_type multi-scan
_exptl_absorpt_process_details
;
Empirical absorption correction using spherical harmonics, implemented 
in SCALE3 ABSPACK scaling algorithm (CrysAlisPro, Agilent Technologies,
Version 1.171.34.49)
;
_exptl_crystal_colour 'pale violet'
_exptl_crystal_density_diffrn 1.306
_exptl_crystal_density_method 'not measured'
_exptl_crystal_description block
_exptl_crystal_F_000 2391
_exptl_crystal_size_max 0.25
_exptl_crystal_size_mid 0.22
_exptl_crystal_size_min 0.20
_refine_diff_density_max 1.328
_refine_diff_density_min -0.759
_refine_diff_density_rms 0.106
_refine_ls_extinction_coef 0.038(2)
_refine_ls_extinction_expression Fc^*^=kFc[1+0.001xFc^2^\l^3^/sin(2\q)]^-1/4^
_refine_ls_extinction_method SHELXL
_refine_ls_goodness_of_fit_ref 1.035
_refine_ls_hydrogen_treatment constr
_refine_ls_matrix_type full
_refine_ls_number_parameters 403
_refine_ls_number_reflns 6325
_refine_ls_number_restraints 58
_refine_ls_restrained_S_all 1.114
_refine_ls_R_factor_all 0.0853
_refine_ls_R_factor_gt 0.0667
_refine_ls_shift/su_max 0.001
_refine_ls_shift/su_mean 0.000
_refine_ls_structure_factor_coef Fsqd
_refine_ls_weighting_details 'calc w=1/[\s^2^(Fo^2^)+(0.1285P)^2^+11.5481P] where P=(Fo^2^+2Fc^2^)/3'
_refine_ls_weighting_scheme calc
_refine_ls_wR_factor_gt 0.1961
_refine_ls_wR_factor_ref 0.2058
_reflns_number_gt 4691
_reflns_number_total 6325
_reflns_threshold_expression >2\s(I)
_cod_data_source_file c5ce01222h2.cif
_cod_data_source_block 3
_cod_depositor_comments
;
The following automatic conversions were performed:

'_symmetry_cell_setting' value 'Monoclinic' changed to 'monoclinic'
according to
/usr/data/users/saulius/crontab/automatic-downloads/rss-feeds/RSC/lib/dictionaries/cif_core.dic
dictionary named 'cif_core.dic' version 2.4.2 from 2011-04-26.

Automatic conversion script
Id: cif_fix_values 3271 2015-04-21 07:52:19Z andrius 

 Adding full bibliography for 7221845--7221855.cif.
;
_cod_original_formula_sum 'C64.60 H58.40 Cu N10 O6.60'
_cod_database_code 7221847

loop_
_symmetry_equiv_pos_as_xyz
'x, y, z'
'-x, y, -z+1/2'
'x+1/2, y+1/2, z'
'-x+1/2, y+1/2, -z+1/2'
'-x, -y, -z'
'x, -y, z-1/2'
'-x+1/2, -y+1/2, -z'
'x+1/2, -y+1/2, z-1/2'

loop_
_atom_site_label
_atom_site_type_symbol
_atom_site_fract_x
_atom_site_fract_y
_atom_site_fract_z
_atom_site_U_iso_or_equiv
_atom_site_adp_type
_atom_site_occupancy
_atom_site_symmetry_multiplicity
_atom_site_calc_flag
_atom_site_refinement_flags
_atom_site_disorder_assembly
_atom_site_disorder_group
Cu Cu 1.0000 0.210601(17) 0.7500 0.0225(2) Uani 1 2 d S . .
N1A N 0.8750(3) 0.12589(10) 0.90102(18) 0.0333(7) Uani 1 1 d . . .
C2A C 0.9213(3) 0.16364(11) 0.8776(2) 0.0298(8) Uani 1 1 d . . .
H2A H 0.9553 0.1864 0.9100 0.036 Uiso 1 1 calc R . .
N3A N 0.9128(3) 0.16455(9) 0.80205(17) 0.0249(6) Uani 1 1 d . . .
C4A C 0.8557(3) 0.12503(10) 0.7756(2) 0.0247(7) Uani 1 1 d . . .
C5A C 0.8306(3) 0.10077(11) 0.8370(2) 0.0284(8) Uani 1 1 d . . .
C6A C 0.8715(5) 0.11374(15) 0.9807(2) 0.0454(11) Uani 1 1 d . . .
H6A1 H 0.9106 0.1368 1.0137 0.068 Uiso 1 1 calc R . .
H6A2 H 0.9128 0.0857 0.9921 0.068 Uiso 1 1 calc R . .
H6A3 H 0.7888 0.1108 0.9886 0.068 Uiso 1 1 calc R . .
C7A C 0.8268(3) 0.11463(11) 0.6936(2) 0.0258(7) Uani 1 1 d . . .
C8A C 0.7766(3) 0.14757(12) 0.6420(2) 0.0314(8) Uani 1 1 d . . .
H8A H 0.7594 0.1758 0.6602 0.038 Uiso 1 1 calc R . .
C9A C 0.7520(4) 0.13902(14) 0.5647(2) 0.0412(10) Uani 1 1 d . . .
H9A H 0.7208 0.1616 0.5309 0.049 Uiso 1 1 calc R . .
C10A C 0.7741(4) 0.09648(15) 0.5374(2) 0.0429(10) Uani 1 1 d . . .
H10A H 0.7562 0.0903 0.4854 0.051 Uiso 1 1 calc R . .
C11A C 0.8231(4) 0.06315(13) 0.5879(2) 0.0384(9) Uani 1 1 d . . .
H11A H 0.8385 0.0348 0.5695 0.046 Uiso 1 1 calc R . .
C12A C 0.8492(3) 0.07196(11) 0.6655(2) 0.0284(8) Uani 1 1 d . . .
H12A H 0.8816 0.0495 0.6990 0.034 Uiso 1 1 calc R . .
C13A C 0.7649(4) 0.05789(12) 0.8422(2) 0.0336(9) Uani 1 1 d . . .
C14A C 0.6403(5) 0.05752(16) 0.8338(3) 0.0572(14) Uani 1 1 d . . .
H14A H 0.5980 0.0843 0.8239 0.069 Uiso 1 1 calc R . .
C15A C 0.5770(6) 0.01799(19) 0.8399(3) 0.0684(17) Uani 1 1 d . . .
H15A H 0.4930 0.0183 0.8343 0.082 Uiso 1 1 calc R . .
C16A C 0.6397(6) -0.02199(15) 0.8544(3) 0.0614(15) Uani 1 1 d . . .
H16A H 0.5979 -0.0487 0.8589 0.074 Uiso 1 1 calc R . .
C17A C 0.7631(7) -0.02213(17) 0.8621(5) 0.091(3) Uani 1 1 d . . .
H17A H 0.8050 -0.0491 0.8709 0.110 Uiso 1 1 calc R . .
C18A C 0.8271(5) 0.01798(15) 0.8570(4) 0.0716(19) Uani 1 1 d . . .
H18A H 0.9113 0.0177 0.8635 0.086 Uiso 1 1 calc R . .
N1B N 0.7682(3) 0.30176(9) 0.82074(18) 0.0260(6) Uani 1 1 d . . .
C2B C 0.8007(3) 0.26172(11) 0.7960(2) 0.0256(7) Uani 1 1 d . . .
H2B H 0.7464 0.2396 0.7753 0.031 Uiso 1 1 calc R . .
N3B N 0.9195(3) 0.25754(9) 0.80458(16) 0.0232(6) Uani 1 1 d . . .
C4B C 0.9678(3) 0.29738(10) 0.8375(2) 0.0250(7) Uani 1 1 d . . .
C5B C 0.8737(3) 0.32551(11) 0.8481(2) 0.0273(7) Uani 1 1 d . . .
C6B C 0.6427(3) 0.31594(13) 0.8230(3) 0.0377(9) Uani 1 1 d . . .
H6B1 H 0.5898 0.2904 0.8136 0.057 Uiso 1 1 calc R . .
H6B2 H 0.6195 0.3383 0.7844 0.057 Uiso 1 1 calc R . .
H6B3 H 0.6369 0.3283 0.8723 0.057 Uiso 1 1 calc R . .
C7B C 1.0993(3) 0.30296(11) 0.8582(2) 0.0264(7) Uani 1 1 d . . .
C8B C 1.1686(3) 0.26755(12) 0.8945(2) 0.0309(8) Uani 1 1 d . . .
H8B H 1.1303 0.2414 0.9068 0.037 Uiso 1 1 calc R . .
C9B C 1.2935(4) 0.27099(14) 0.9123(2) 0.0369(9) Uani 1 1 d . . .
H9B H 1.3387 0.2472 0.9358 0.044 Uiso 1 1 calc R . .
C10B C 1.3506(4) 0.31034(16) 0.8947(2) 0.0402(10) Uani 1 1 d . . .
H10B H 1.4344 0.3127 0.9061 0.048 Uiso 1 1 calc R . .
C11B C 1.2836(4) 0.34587(14) 0.8605(2) 0.0386(9) Uani 1 1 d . . .
H11B H 1.3224 0.3722 0.8495 0.046 Uiso 1 1 calc R . .
C12B C 1.1573(3) 0.34251(12) 0.8421(2) 0.0316(8) Uani 1 1 d . . .
H12B H 1.1124 0.3666 0.8193 0.038 Uiso 1 1 calc R . .
C13B C 0.8739(3) 0.37061(11) 0.8817(2) 0.0318(8) Uani 1 1 d . . .
C14B C 0.9464(4) 0.37916(13) 0.9515(3) 0.0390(9) Uani 1 1 d . . .
H14B H 0.9937 0.3563 0.9765 0.047 Uiso 1 1 calc R . .
C15B C 0.9485(4) 0.42192(15) 0.9842(3) 0.0473(11) Uani 1 1 d . . .
H15B H 0.9978 0.4276 1.0305 0.057 Uiso 1 1 calc R . .
C16B C 0.8771(4) 0.45570(14) 0.9475(3) 0.0501(13) Uani 1 1 d . . .
H16B H 0.8774 0.4840 0.9698 0.060 Uiso 1 1 calc R . .
C17B C 0.8056(4) 0.44773(13) 0.8782(3) 0.0458(11) Uani 1 1 d . . .
H17B H 0.7581 0.4707 0.8537 0.055 Uiso 1 1 calc R . .
C18B C 0.8046(4) 0.40519(12) 0.8448(3) 0.0381(9) Uani 1 1 d . . .
H18B H 0.7572 0.4000 0.7977 0.046 Uiso 1 1 calc R . .
N1 N 0.0000 0.9341(3) 0.7500 0.083(2) Uani 1 2 d SU . .
O1 O -0.0150(5) 0.91110(18) 0.8060(5) 0.132(2) Uani 1 1 d U . .
O2 O 0.0000 0.97420(18) 0.7500 0.101(2) Uani 1 2 d SU . .
N2 N 0.8917(10) 0.2733(4) 1.0437(6) 0.085(3) Uani 0.50 1 d PDU A -1
O3 O 0.8868(10) 0.2417(3) 1.0009(6) 0.098(3) Uani 0.50 1 d PDU A -1
O4 O 0.7930(11) 0.2854(4) 1.0601(8) 0.110(3) Uani 0.50 1 d PDU A -1
O5 O 0.9795(15) 0.2925(5) 1.0765(11) 0.180(7) Uani 0.50 1 d PDU A -1
C19 C 0.5000 0.1734(5) 0.7500 0.094(5) Uani 0.60 2 d SPU . .
H19A H 0.5071 0.1770 0.8044 0.141 Uiso 0.30 1 calc PR . .
H19B H 0.5549 0.1504 0.7387 0.141 Uiso 0.30 1 calc PR . .
H19C H 0.4186 0.1648 0.7296 0.141 Uiso 0.30 1 calc PR . .
O6 O 0.5285(9) 0.2144(3) 0.7167(7) 0.048(2) Uani 0.30 1 d PU . .

loop_
_atom_site_aniso_label
_atom_site_aniso_U_11
_atom_site_aniso_U_22
_atom_site_aniso_U_33
_atom_site_aniso_U_23
_atom_site_aniso_U_13
_atom_site_aniso_U_12
Cu 0.0284(4) 0.0119(3) 0.0308(4) 0.000 0.0160(2) 0.000
N1A 0.0489(19) 0.0223(15) 0.0333(17) -0.0020(12) 0.0209(14) -0.0065(13)
C2A 0.040(2) 0.0190(16) 0.036(2) -0.0037(14) 0.0210(16) -0.0074(14)
N3A 0.0307(15) 0.0153(13) 0.0323(16) -0.0016(11) 0.0157(12) -0.0015(11)
C4A 0.0286(17) 0.0144(15) 0.0342(18) 0.0013(13) 0.0141(14) 0.0002(12)
C5A 0.040(2) 0.0173(16) 0.0314(18) -0.0020(13) 0.0173(15) -0.0048(14)
C6A 0.072(3) 0.036(2) 0.035(2) -0.0020(17) 0.027(2) -0.015(2)
C7A 0.0283(17) 0.0203(16) 0.0315(18) 0.0004(13) 0.0129(14) -0.0055(13)
C8A 0.035(2) 0.0223(17) 0.038(2) 0.0040(14) 0.0098(16) -0.0031(14)
C9A 0.048(2) 0.035(2) 0.039(2) 0.0121(17) 0.0020(18) -0.0100(18)
C10A 0.057(3) 0.041(2) 0.030(2) -0.0002(17) 0.0028(18) -0.016(2)
C11A 0.051(2) 0.0278(19) 0.040(2) -0.0074(16) 0.0167(18) -0.0140(17)
C12A 0.037(2) 0.0181(16) 0.0316(19) 0.0009(13) 0.0113(15) -0.0042(14)
C13A 0.057(3) 0.0200(17) 0.0286(19) -0.0002(13) 0.0218(17) -0.0111(16)
C14A 0.059(3) 0.036(2) 0.071(3) 0.023(2) -0.011(2) -0.022(2)
C15A 0.073(4) 0.067(4) 0.060(3) 0.021(3) -0.004(3) -0.043(3)
C16A 0.108(4) 0.030(2) 0.056(3) -0.009(2) 0.043(3) -0.034(3)
C17A 0.120(6) 0.024(2) 0.155(7) 0.009(3) 0.098(5) -0.004(3)
C18A 0.072(3) 0.024(2) 0.135(6) 0.015(3) 0.067(4) 0.003(2)
N1B 0.0271(15) 0.0162(13) 0.0382(17) -0.0035(11) 0.0158(12) -0.0009(11)
C2B 0.0287(17) 0.0170(15) 0.0341(18) -0.0037(13) 0.0145(14) -0.0039(13)
N3B 0.0295(15) 0.0132(12) 0.0300(15) -0.0030(10) 0.0146(12) -0.0028(11)
C4B 0.0301(17) 0.0160(15) 0.0317(18) -0.0033(13) 0.0137(14) -0.0027(13)
C5B 0.0309(18) 0.0176(16) 0.037(2) -0.0037(13) 0.0163(15) -0.0039(13)
C6B 0.0272(19) 0.0295(19) 0.061(3) -0.0135(18) 0.0221(18) -0.0021(15)
C7B 0.0302(18) 0.0202(16) 0.0321(18) -0.0066(13) 0.0152(14) -0.0031(13)
C8B 0.035(2) 0.0256(18) 0.0335(19) -0.0018(14) 0.0106(15) -0.0040(15)
C9B 0.037(2) 0.040(2) 0.035(2) -0.0010(17) 0.0093(17) 0.0018(17)
C10B 0.030(2) 0.053(3) 0.041(2) -0.0145(19) 0.0141(17) -0.0099(18)
C11B 0.043(2) 0.032(2) 0.046(2) -0.0118(17) 0.0220(18) -0.0153(17)
C12B 0.037(2) 0.0198(17) 0.042(2) -0.0053(14) 0.0187(16) -0.0049(14)
C13B 0.036(2) 0.0178(16) 0.046(2) -0.0098(15) 0.0214(17) -0.0055(14)
C14B 0.031(2) 0.030(2) 0.058(3) -0.0134(18) 0.0150(18) -0.0008(16)
C15B 0.035(2) 0.038(2) 0.070(3) -0.027(2) 0.013(2) -0.0081(18)
C16B 0.043(2) 0.0201(18) 0.093(4) -0.024(2) 0.029(2) -0.0040(17)
C17B 0.049(3) 0.0197(18) 0.074(3) -0.0069(19) 0.026(2) 0.0022(17)
C18B 0.041(2) 0.0214(18) 0.056(3) -0.0034(16) 0.0206(19) 0.0013(15)
N1 0.048(4) 0.055(4) 0.157(7) 0.000 0.051(4) 0.000
O1 0.077(3) 0.084(3) 0.248(6) 0.073(4) 0.071(4) 0.017(3)
O2 0.142(5) 0.033(3) 0.150(6) 0.000 0.093(5) 0.000
N2 0.098(5) 0.077(4) 0.081(4) 0.029(4) 0.019(4) 0.003(4)
O3 0.135(5) 0.084(4) 0.083(4) -0.003(4) 0.040(4) 0.039(4)
O4 0.110(5) 0.107(5) 0.124(6) 0.000(4) 0.052(4) 0.015(4)
O5 0.182(8) 0.178(8) 0.180(8) 0.022(5) 0.022(5) 0.005(5)
C19 0.087(8) 0.061(7) 0.141(10) 0.000 0.041(8) 0.000
O6 0.044(5) 0.017(4) 0.080(6) 0.007(4) 0.002(4) -0.001(3)

loop_
_atom_type_symbol
_atom_type_description
_atom_type_scat_dispersion_real
_atom_type_scat_dispersion_imag
_atom_type_scat_source
C C 0.0033 0.0016 'International Tables Vol C Tables 4.2.6.8 and 6.1.1.4'
H H 0.0000 0.0000 'International Tables Vol C Tables 4.2.6.8 and 6.1.1.4'
N N 0.0061 0.0033 'International Tables Vol C Tables 4.2.6.8 and 6.1.1.4'
O O 0.0106 0.0060 'International Tables Vol C Tables 4.2.6.8 and 6.1.1.4'
Cu Cu 0.3201 1.2651 'International Tables Vol C Tables 4.2.6.8 and 6.1.1.4'

loop_
_geom_angle_atom_site_label_1
_geom_angle_atom_site_label_2
_geom_angle_atom_site_label_3
_geom_angle
_geom_angle_site_symmetry_1
_geom_angle_site_symmetry_3
N3A Cu N3A 92.97(16) . 2_756
N3A Cu N3B 88.06(11) . .
N3A Cu N3B 177.56(12) 2_756 .
N3A Cu N3B 177.56(12) . 2_756
N3A Cu N3B 88.06(11) 2_756 2_756
N3B Cu N3B 91.00(15) . 2_756
C2A N1A C5A 107.9(3) . .
C2A N1A C6A 125.4(3) . .
C5A N1A C6A 126.7(3) . .
N3A C2A N1A 111.2(3) . .
N3A C2A H2A 124.4 . .
N1A C2A H2A 124.4 . .
C2A N3A C4A 106.3(3) . .
C2A N3A Cu 121.2(2) . .
C4A N3A Cu 131.4(2) . .
C5A C4A N3A 108.6(3) . .
C5A C4A C7A 129.2(3) . .
N3A C4A C7A 122.1(3) . .
C4A C5A N1A 105.9(3) . .
C4A C5A C13A 131.9(3) . .
N1A C5A C13A 122.1(3) . .
N1A C6A H6A1 109.5 . .
N1A C6A H6A2 109.5 . .
H6A1 C6A H6A2 109.5 . .
N1A C6A H6A3 109.5 . .
H6A1 C6A H6A3 109.5 . .
H6A2 C6A H6A3 109.5 . .
C8A C7A C12A 118.6(3) . .
C8A C7A C4A 120.2(3) . .
C12A C7A C4A 121.2(3) . .
C9A C8A C7A 121.3(4) . .
C9A C8A H8A 119.4 . .
C7A C8A H8A 119.4 . .
C8A C9A C10A 119.6(4) . .
C8A C9A H9A 120.2 . .
C10A C9A H9A 120.2 . .
C11A C10A C9A 119.9(4) . .
C11A C10A H10A 120.0 . .
C9A C10A H10A 120.0 . .
C10A C11A C12A 120.3(4) . .
C10A C11A H11A 119.8 . .
C12A C11A H11A 119.8 . .
C11A C12A C7A 120.2(3) . .
C11A C12A H12A 119.9 . .
C7A C12A H12A 119.9 . .
C14A C13A C18A 119.0(4) . .
C14A C13A C5A 120.2(4) . .
C18A C13A C5A 120.7(4) . .
C13A C14A C15A 121.3(5) . .
C13A C14A H14A 119.4 . .
C15A C14A H14A 119.4 . .
C14A C15A C16A 119.6(5) . .
C14A C15A H15A 120.2 . .
C16A C15A H15A 120.2 . .
C17A C16A C15A 119.7(4) . .
C17A C16A H16A 120.1 . .
C15A C16A H16A 120.1 . .
C16A C17A C18A 120.6(5) . .
C16A C17A H17A 119.7 . .
C18A C17A H17A 119.7 . .
C13A C18A C17A 119.7(5) . .
C13A C18A H18A 120.1 . .
C17A C18A H18A 120.1 . .
C2B N1B C5B 107.8(3) . .
C2B N1B C6B 124.9(3) . .
C5B N1B C6B 127.2(3) . .
N3B C2B N1B 111.5(3) . .
N3B C2B H2B 124.3 . .
N1B C2B H2B 124.3 . .
C2B N3B C4B 106.7(3) . .
C2B N3B Cu 122.2(2) . .
C4B N3B Cu 128.6(2) . .
C5B C4B N3B 108.5(3) . .
C5B C4B C7B 130.8(3) . .
N3B C4B C7B 120.6(3) . .
C4B C5B N1B 105.5(3) . .
C4B C5B C13B 131.0(3) . .
N1B C5B C13B 123.5(3) . .
N1B C6B H6B1 109.5 . .
N1B C6B H6B2 109.5 . .
H6B1 C6B H6B2 109.5 . .
N1B C6B H6B3 109.5 . .
H6B1 C6B H6B3 109.5 . .
H6B2 C6B H6B3 109.5 . .
C12B C7B C8B 119.0(3) . .
C12B C7B C4B 121.6(3) . .
C8B C7B C4B 119.3(3) . .
C9B C8B C7B 120.9(3) . .
C9B C8B H8B 119.5 . .
C7B C8B H8B 119.5 . .
C10B C9B C8B 119.5(4) . .
C10B C9B H9B 120.2 . .
C8B C9B H9B 120.2 . .
C11B C10B C9B 120.4(4) . .
C11B C10B H10B 119.8 . .
C9B C10B H10B 119.8 . .
C10B C11B C12B 120.4(4) . .
C10B C11B H11B 119.8 . .
C12B C11B H11B 119.8 . .
C7B C12B C11B 119.8(4) . .
C7B C12B H12B 120.1 . .
C11B C12B H12B 120.1 . .
C18B C13B C14B 119.2(3) . .
C18B C13B C5B 121.4(4) . .
C14B C13B C5B 119.4(4) . .
C15B C14B C13B 120.3(4) . .
C15B C14B H14B 119.9 . .
C13B C14B H14B 119.9 . .
C16B C15B C14B 119.8(4) . .
C16B C15B H15B 120.1 . .
C14B C15B H15B 120.1 . .
C15B C16B C17B 120.5(4) . .
C15B C16B H16B 119.8 . .
C17B C16B H16B 119.8 . .
C16B C17B C18B 119.9(4) . .
C16B C17B H17B 120.0 . .
C18B C17B H17B 120.0 . .
C13B C18B C17B 120.3(4) . .
C13B C18B H18B 119.9 . .
C17B C18B H18B 119.9 . .
O2 N1 O1 123.5(5) . 2_556
O2 N1 O1 123.5(5) . .
O1 N1 O1 113.0(9) 2_556 .
O5 N2 O3 128.9(14) . .
O5 N2 O4 116.0(15) . .
O3 N2 O4 114.8(12) . .
O6 C19 H19A 109.5 . .
O6 C19 H19B 109.5 . .
H19A C19 H19B 109.5 . .
O6 C19 H19C 109.5 . .
H19A C19 H19C 109.5 . .
H19B C19 H19C 109.5 . .

loop_
_geom_bond_atom_site_label_1
_geom_bond_atom_site_label_2
_geom_bond_distance
_geom_bond_site_symmetry_2
Cu N3A 1.989(3) .
Cu N3A 1.989(3) 2_756
Cu N3B 1.991(3) .
Cu N3B 1.991(3) 2_756
N1A C2A 1.330(4) .
N1A C5A 1.384(5) .
N1A C6A 1.463(5) .
C2A N3A 1.327(5) .
C2A H2A 0.9300 .
N3A C4A 1.384(4) .
C4A C5A 1.370(5) .
C4A C7A 1.471(5) .
C5A C13A 1.482(5) .
C6A H6A1 0.9600 .
C6A H6A2 0.9600 .
C6A H6A3 0.9600 .
C7A C8A 1.397(5) .
C7A C12A 1.400(5) .
C8A C9A 1.379(6) .
C8A H8A 0.9300 .
C9A C10A 1.390(6) .
C9A H9A 0.9300 .
C10A C11A 1.390(6) .
C10A H10A 0.9300 .
C11A C12A 1.384(5) .
C11A H11A 0.9300 .
C12A H12A 0.9300 .
C13A C14A 1.377(7) .
C13A C18A 1.380(6) .
C14A C15A 1.385(6) .
C14A H14A 0.9300 .
C15A C16A 1.383(8) .
C15A H15A 0.9300 .
C16A C17A 1.366(9) .
C16A H16A 0.9300 .
C17A C18A 1.401(7) .
C17A H17A 0.9300 .
C18A H18A 0.9300 .
N1B C2B 1.338(4) .
N1B C5B 1.395(5) .
N1B C6B 1.472(4) .
C2B N3B 1.318(4) .
C2B H2B 0.9300 .
N3B C4B 1.392(4) .
C4B C5B 1.380(5) .
C4B C7B 1.468(5) .
C5B C13B 1.467(5) .
C6B H6B1 0.9600 .
C6B H6B2 0.9600 .
C6B H6B3 0.9600 .
C7B C12B 1.394(5) .
C7B C8B 1.403(5) .
C8B C9B 1.387(6) .
C8B H8B 0.9300 .
C9B C10B 1.392(6) .
C9B H9B 0.9300 .
C10B C11B 1.380(6) .
C10B H10B 0.9300 .
C11B C12B 1.404(6) .
C11B H11B 0.9300 .
C12B H12B 0.9300 .
C13B C18B 1.388(6) .
C13B C14B 1.393(6) .
C14B C15B 1.396(5) .
C14B H14B 0.9300 .
C15B C16B 1.381(7) .
C15B H15B 0.9300 .
C16B C17B 1.377(8) .
C16B H16B 0.9300 .
C17B C18B 1.396(5) .
C17B H17B 0.9300 .
C18B H18B 0.9300 .
N1 O2 1.194(9) .
N1 O1 1.237(7) 2_556
N1 O1 1.237(7) .
N2 O5 1.204(8) .
N2 O3 1.205(9) .
N2 O4 1.238(9) .
C19 O6 1.412(16) .
C19 H19A 0.9600 .
C19 H19B 0.9600 .
C19 H19C 0.9600 .
